data_4103809
loop_
_publ_author_name
'Klap\"otke, Thomas M.'
'Stierstorfer, J\"org'

_publ_section_title
;
 The CN~7~^-^ anion
;
_journal_coden_ASTM JACSAT
_journal_issue 3
_journal_name_full 'Journal of the American Chemical Society'
_journal_page_first 1122
_journal_page_last 1134
_journal_paper_doi 10.1021/ja8077522
_journal_volume 131
_journal_year 2009
_chemical_formula_sum 'C H2 N7 Na O'
_chemical_formula_weight 151.08
_chemical_name_common 'sodium 5-azidotetrazolate monohydrate'
_chemical_name_systematic 'sodium 5-azidotetrazolate monohydrate'
_space_group_IT_number 14
_symmetry_cell_setting monoclinic
_symmetry_Int_Tables_number 14
_symmetry_space_group_name_Hall '-P 2ybc'
_symmetry_space_group_name_H-M 'P 1 21/c 1'
_atom_sites_solution_hydrogens geom
_atom_sites_solution_primary direct
_atom_sites_solution_secondary difmap
_audit_author_name 'Joerg Stierstorfer'
_audit_creation_date
;
'Thu Nov 29 19:01:47 2007'
;
_audit_creation_method SHELXL-97
_audit_update_record 30.11.2007
_cell_angle_alpha 90.00
_cell_angle_beta 91.63(1)
_cell_angle_gamma 90.00
_cell_formula_units_Z 8
_cell_length_a 11.203(2)
_cell_length_b 7.138(2)
_cell_length_c 14.409(2)
_cell_measurement_reflns_used 1002
_cell_measurement_temperature 200(2)
_cell_measurement_theta_max 29.9997
_cell_measurement_theta_min 3.8653
_cell_volume 1151.8(4)
_computing_cell_refinement
;
CrysAlis RED, Oxford Diffraction Ltd.,
Version 1.171.27p5 beta (release 01-04-2005 CrysAlis171 .NET)
(compiled Apr  1 2005,17:53:34)
;
_computing_data_collection
;
CrysAlis CCD, Oxford Diffraction Ltd.,
Version 1.171.27p5 beta (release 01-04-2005 CrysAlis171 .NET)
(compiled Apr  1 2005,17:53:34)
;
_computing_data_reduction
;
CrysAlis RED, Oxford Diffraction Ltd.,
Version 1.171.27p5 beta (release 01-04-2005 CrysAlis171 .NET)
(compiled Apr  1 2005,17:53:34)
;
_computing_molecular_graphics
;
'ORTEP (M. N. Burnett, C. K. Johnson, ORTEP-III: Oak Ridge Thermal Ellipsoid
;
_computing_publication_material 'PLATON (A. L. Spek, Acta Crystallogr, Sect. A, 1990, 46, C34, 1995 version).'
_computing_structure_refinement 'SHELXL-97 (Sheldrick, 1997)'
_computing_structure_solution SIR-92
_diffrn_ambient_temperature 200
_diffrn_detector_area_resol_mean 15.9809
_diffrn_measured_fraction_theta_full 0.995
_diffrn_measured_fraction_theta_max 0.995
_diffrn_measurement_device 'CCD camera on \k-goniostat'
_diffrn_measurement_device_type KappaCCD
_diffrn_measurement_method omega-scan
_diffrn_orient_matrix_UB_11 0.0218399403
_diffrn_orient_matrix_UB_12 0.0328679671
_diffrn_orient_matrix_UB_13 -0.0414419426
_diffrn_orient_matrix_UB_21 -0.0312173864
_diffrn_orient_matrix_UB_22 -0.0484442042
_diffrn_orient_matrix_UB_23 -0.0267255389
_diffrn_orient_matrix_UB_31 -0.0918286355
_diffrn_orient_matrix_UB_32 0.0243567428
_diffrn_orient_matrix_UB_33 -0.0008139122
_diffrn_radiation_collimation 0.5
_diffrn_radiation_monochromator graphite
_diffrn_radiation_source 'fine-focus sealed tube'
_diffrn_radiation_type 'Mo K\a'
_diffrn_radiation_wavelength 0.71073
_diffrn_reflns_av_R_equivalents 0.0406
_diffrn_reflns_av_sigmaI/netI 0.0857
_diffrn_reflns_limit_h_max 13
_diffrn_reflns_limit_h_min -13
_diffrn_reflns_limit_k_max 8
_diffrn_reflns_limit_k_min -8
_diffrn_reflns_limit_l_max 14
_diffrn_reflns_limit_l_min -17
_diffrn_reflns_number 5726
_diffrn_reflns_theta_full 26.00
_diffrn_reflns_theta_max 26.00
_diffrn_reflns_theta_min 4.02
_diffrn_source_current 40
_diffrn_source_type 'Spellman generator'
_diffrn_source_voltage 50
_exptl_absorpt_coefficient_mu 0.207
_exptl_absorpt_correction_type none
_exptl_crystal_colour colorless
_exptl_crystal_density_diffrn 1.743
_exptl_crystal_density_method 'not measured'
_exptl_crystal_description needle
_exptl_crystal_F_000 608
_exptl_crystal_size_max 0.09
_exptl_crystal_size_mid 0.05
_exptl_crystal_size_min 0.04
_refine_diff_density_max 0.386
_refine_diff_density_min -0.218
_refine_diff_density_rms 0.048
_refine_ls_extinction_method none
_refine_ls_goodness_of_fit_ref 0.713
_refine_ls_hydrogen_treatment refall
_refine_ls_matrix_type full
_refine_ls_number_parameters 197
_refine_ls_number_reflns 2254
_refine_ls_number_restraints 0
_refine_ls_restrained_S_all 0.713
_refine_ls_R_factor_all 0.1028
_refine_ls_R_factor_gt 0.0313
_refine_ls_shift/su_max 0.000
_refine_ls_shift/su_mean 0.000
_refine_ls_structure_factor_coef Fsqd
_refine_ls_weighting_scheme calc
_refine_ls_wR_factor_gt 0.0671
_refine_ls_wR_factor_ref 0.0798
_reflns_number_gt 830
_reflns_number_total 2254
_reflns_threshold_expression >2sigma(I)
_cod_data_source_file ja8077522_si_002_7_NaCN7_H2O.cif
_cod_data_source_block cx432
_cod_database_code 4103809

loop_
_symmetry_equiv_pos_as_xyz
'x, y, z'
'-x, y+1/2, -z+1/2'
'-x, -y, -z'
'x, -y-1/2, z-1/2'

loop_
_atom_site_label
_atom_site_type_symbol
_atom_site_fract_x
_atom_site_fract_y
_atom_site_fract_z
_atom_site_U_iso_or_equiv
_atom_site_adp_type
_atom_site_occupancy
_atom_site_symmetry_multiplicity
_atom_site_calc_flag
N4 N 0.3548(3) 0.1060(3) 0.04418(18) 0.0262(7) Uani 1 1 d
N3 N 0.4258(3) 0.2507(3) 0.0699(2) 0.0231(9) Uani 1 1 d
N2 N 0.3703(3) 0.4110(3) 0.05538(18) 0.0271(7) Uani 1 1 d
N1 N 0.2599(3) 0.3758(3) 0.01874(19) 0.0276(7) Uani 1 1 d
N5 N 0.1560(2) 0.0908(3) -0.02003(17) 0.0319(6) Uani 1 1 d
N6 N 0.0759(3) 0.1929(4) -0.05564(19) 0.0355(7) Uani 1 1 d
N7 N -0.0003(4) 0.2692(4) -0.0901(3) 0.0501(11) Uani 1 1 d
C1 C 0.2562(3) 0.1916(4) 0.0135(2) 0.0213(8) Uani 1 1 d
N11 N 0.3539(2) 0.4085(3) 0.30045(18) 0.0255(7) Uani 1 1 d
N10 N 0.4273(3) 0.2635(3) 0.3210(2) 0.0253(9) Uani 1 1 d
N9 N 0.3740(3) 0.1051(3) 0.29879(19) 0.0263(7) Uani 1 1 d
N8 N 0.2630(3) 0.1405(3) 0.26350(19) 0.0284(7) Uani 1 1 d
N12 N 0.1551(2) 0.4292(3) 0.23590(16) 0.0326(7) Uani 1 1 d
N13 N 0.0771(3) 0.3327(4) 0.19379(19) 0.0367(7) Uani 1 1 d
N14 N 0.0003(4) 0.2654(4) 0.1551(3) 0.0549(12) Uani 1 1 d
C2 C 0.2563(3) 0.3264(4) 0.2663(2) 0.0220(8) Uani 1 1 d
O1 O 0.2671(3) 0.7806(4) 0.1807(2) 0.0299(8) Uani 1 1 d
O2 O 0.7329(3) 0.2715(3) 0.06975(19) 0.0274(7) Uani 1 1 d
Na1 Na 0.59353(15) 0.24990(12) 0.18799(10) 0.0260(4) Uani 1 1 d
Na2 Na 0.40553(15) 0.76509(13) 0.06163(10) 0.0257(4) Uani 1 1 d
H2A H 0.786(3) 0.192(4) 0.070(2) 0.047(13) Uiso 1 1 d
H1A H 0.207(4) 0.713(5) 0.188(3) 0.085(18) Uiso 1 1 d
H1B H 0.242(3) 0.871(5) 0.192(2) 0.058(15) Uiso 1 1 d
H2B H 0.764(3) 0.367(4) 0.048(2) 0.061(14) Uiso 1 1 d

loop_
_atom_site_aniso_label
_atom_site_aniso_U_11
_atom_site_aniso_U_22
_atom_site_aniso_U_33
_atom_site_aniso_U_23
_atom_site_aniso_U_13
_atom_site_aniso_U_12
N4 0.0291(18) 0.0187(14) 0.0304(17) -0.0004(12) -0.0043(15) -0.0035(13)
N3 0.019(2) 0.0212(17) 0.029(2) 0.0006(10) -0.0039(19) -0.0024(10)
N2 0.0332(18) 0.0193(14) 0.0284(17) 0.0015(13) -0.0035(14) 0.0012(13)
N1 0.0232(17) 0.0267(15) 0.0325(17) 0.0027(12) -0.0059(14) 0.0009(13)
N5 0.0251(15) 0.0255(14) 0.0447(17) 0.0003(12) -0.0066(13) 0.0022(12)
N6 0.0284(19) 0.0361(16) 0.0415(19) 0.0036(14) -0.0045(15) -0.0054(14)
N7 0.030(3) 0.055(2) 0.064(3) 0.0113(15) -0.017(2) 0.0010(14)
C1 0.020(2) 0.0218(17) 0.022(2) 0.0005(15) -0.0038(17) -0.0048(16)
N11 0.0255(17) 0.0203(15) 0.0303(17) 0.0008(12) -0.0066(15) -0.0017(13)
N10 0.028(2) 0.0187(16) 0.029(2) 0.0020(11) -0.003(2) -0.0005(11)
N9 0.0238(17) 0.0212(15) 0.0338(17) 0.0001(12) -0.0006(14) 0.0014(12)
N8 0.0231(17) 0.0243(14) 0.0373(18) 0.0009(12) -0.0042(15) -0.0012(12)
N12 0.0259(15) 0.0277(14) 0.0436(17) 0.0003(12) -0.0094(13) 0.0017(12)
N13 0.0265(18) 0.0387(18) 0.045(2) 0.0039(15) -0.0047(16) 0.0001(15)
N14 0.036(3) 0.063(2) 0.065(3) 0.0043(15) -0.022(3) -0.0081(15)
C2 0.020(2) 0.0258(18) 0.020(2) 0.0029(15) -0.0004(17) 0.0038(16)
O1 0.0288(19) 0.0240(14) 0.0368(19) -0.0019(12) -0.0041(14) 0.0005(13)
O2 0.0282(18) 0.0231(14) 0.0307(17) 0.0045(11) -0.0031(13) 0.0032(12)
Na1 0.0262(11) 0.0232(8) 0.0280(10) -0.0001(5) -0.0076(9) -0.0005(5)
Na2 0.0266(11) 0.0223(8) 0.0280(10) -0.0008(5) -0.0051(9) 0.0006(5)

loop_
_atom_type_symbol
_atom_type_description
_atom_type_scat_dispersion_real
_atom_type_scat_dispersion_imag
_atom_type_scat_source
C C 0.0033 0.0016 'International Tables Vol C Tables 4.2.6.8 and 6.1.1.4'
N N 0.0061 0.0033 'International Tables Vol C Tables 4.2.6.8 and 6.1.1.4'
Na Na 0.0362 0.0249 'International Tables Vol C Tables 4.2.6.8 and 6.1.1.4'
O O 0.0106 0.0060 'International Tables Vol C Tables 4.2.6.8 and 6.1.1.4'
H H 0.0000 0.0000 'International Tables Vol C Tables 4.2.6.8 and 6.1.1.4'

loop_
_geom_angle_atom_site_label_1
_geom_angle_atom_site_label_2
_geom_angle_atom_site_label_3
_geom_angle
_geom_angle_site_symmetry_1
_geom_angle_site_symmetry_3
C1 N4 N3 102.6(2) . .
C1 N4 Na2 131.6(2) . 1_545
N3 N4 Na2 125.8(2) . 1_545
N2 N3 N4 110.4(3) . .
N2 N3 Na1 116.92(19) . .
N4 N3 Na1 127.70(19) . .
N2 N3 Na2 105.1(2) . 3_665
N4 N3 Na2 101.2(2) . 3_665
Na1 N3 Na2 87.17(12) . 3_665
N3 N2 N1 108.8(2) . .
N3 N2 Na2 141.4(2) . .
N1 N2 Na2 109.60(18) . .
C1 N1 N2 103.6(2) . .
N6 N5 C1 113.4(2) . .
N7 N6 N5 173.6(4) . .
N1 C1 N4 114.5(3) . .
N1 C1 N5 123.6(3) . .
N4 C1 N5 121.8(3) . .
C2 N11 N10 103.5(2) . .
C2 N11 Na1 130.1(2) . 2_655
N10 N11 Na1 126.1(2) . 2_655
N9 N10 N11 109.7(3) . .
N9 N10 Na2 119.85(19) . 2_645
N11 N10 Na2 125.99(19) . 2_645
N9 N10 Na1 96.5(2) . .
N11 N10 Na1 107.4(2) . .
Na2 N10 Na1 87.81(12) 2_645 .
N10 N9 N8 109.7(2) . .
N10 N9 Na1 140.3(2) . 2_645
N8 N9 Na1 109.78(18) . 2_645
C2 N8 N9 103.1(2) . .
N13 N12 C2 114.0(2) . .
N14 N13 N12 171.9(3) . .
N11 C2 N8 114.0(2) . .
N11 C2 N12 122.3(3) . .
N8 C2 N12 123.8(3) . .
Na2 O1 Na1 98.14(12) . 2_655
Na2 O1 H1A 128(3) . .
Na1 O1 H1A 110(3) 2_655 .
Na2 O1 H1B 118(3) . .
Na1 O1 H1B 98(3) 2_655 .
H1A O1 H1B 100(4) . .
Na1 O2 Na2 97.81(12) . 3_665
Na1 O2 H2A 117(2) . .
Na2 O2 H2A 112(3) 3_665 .
Na1 O2 H2B 129(2) . .
Na2 O2 H2B 93(2) 3_665 .
H2A O2 H2B 105(4) . .
O2 Na1 O1 97.66(11) . 2_645
O2 Na1 N3 90.46(11) . .
O1 Na1 N3 169.97(12) 2_645 .
O2 Na1 N11 87.26(10) . 2_645
O1 Na1 N11 83.77(10) 2_645 2_645
N3 Na1 N11 102.57(9) . 2_645
O2 Na1 N9 83.88(9) . 2_655
O1 Na1 N9 76.50(10) 2_645 2_655
N3 Na1 N9 98.66(9) . 2_655
N11 Na1 N9 157.03(13) 2_645 2_655
O2 Na1 N10 173.97(8) . .
O1 Na1 N10 83.43(11) 2_645 .
N3 Na1 N10 87.89(12) . .
N11 Na1 N10 98.76(9) 2_645 .
N9 Na1 N10 90.63(9) 2_655 .
O2 Na1 Na2 41.92(7) . 3_665
O1 Na1 Na2 139.57(11) 2_645 3_665
N3 Na1 Na2 48.92(9) . 3_665
N11 Na1 Na2 91.72(7) 2_645 3_665
N9 Na1 Na2 95.69(7) 2_655 3_665
N10 Na1 Na2 136.80(10) . 3_665
O2 Na1 Na2 137.75(10) . 2_645
O1 Na1 Na2 40.10(8) 2_645 2_645
N3 Na1 Na2 131.42(12) . 2_645
N11 Na1 Na2 88.21(7) 2_645 2_645
N9 Na1 Na2 84.25(7) 2_655 2_645
N10 Na1 Na2 43.53(8) . 2_645
Na2 Na1 Na2 179.66(10) 3_665 2_645
O1 Na2 O2 98.89(11) . 3_665
O1 Na2 N10 90.20(12) . 2_655
O2 Na2 N10 169.07(12) 3_665 2_655
O1 Na2 N4 82.82(11) . 1_565
O2 Na2 N4 83.59(9) 3_665 1_565
N10 Na2 N4 103.68(9) 2_655 1_565
O1 Na2 N2 88.16(11) . .
O2 Na2 N2 76.81(9) 3_665 .
N10 Na2 N2 97.57(9) 2_655 .
O1 Na2 N3 177.26(11) . 3_665
O2 Na2 N3 83.86(11) 3_665 3_665
N10 Na2 N3 87.08(12) 2_655 3_665
N4 Na2 N3 97.48(9) 1_565 3_665
N2 Na2 N3 92.54(8) . 3_665
O1 Na2 Na1 138.81(10) . 3_665
O2 Na2 Na1 40.28(8) 3_665 3_665
N10 Na2 Na1 130.99(12) 2_655 3_665
N2 Na2 Na1 86.58(7) . 3_665
N3 Na2 Na1 43.91(8) 3_665 3_665
O1 Na2 Na1 41.77(8) . 2_655
O2 Na2 Na1 139.48(11) 3_665 2_655
N10 Na2 Na1 48.65(9) 2_655 2_655
N2 Na2 Na1 90.09(7) . 2_655
N3 Na2 Na1 135.55(10) 3_665 2_655
Na1 Na2 Na1 176.56(3) 3_665 2_655

loop_
_geom_bond_atom_site_label_1
_geom_bond_atom_site_label_2
_geom_bond_distance
_geom_bond_site_symmetry_2
N4 C1 1.327(4) .
N4 N3 1.349(3) .
N4 Na2 2.510(3) 1_545
N3 N2 1.317(3) .
N3 Na1 2.499(3) .
N3 Na2 2.716(4) 3_665
N2 N1 1.354(3) .
N2 Na2 2.559(3) .
N1 C1 1.317(4) .
N5 N6 1.255(3) .
N5 C1 1.407(4) .
N6 N7 1.117(4) .
N11 C2 1.323(4) .
N11 N10 1.350(3) .
N11 Na1 2.511(3) 2_655
N10 N9 1.313(3) .
N10 Na2 2.488(3) 2_645
N10 Na1 2.711(4) .
N9 N8 1.354(3) .
N9 Na1 2.568(3) 2_645
N8 C2 1.330(4) .
N12 N13 1.255(3) .
N12 C2 1.410(4) .
N13 N14 1.120(4) .
O1 Na2 2.348(4) .
O1 Na1 2.429(3) 2_655
O1 H1A 0.84(4) .
O1 H1B 0.72(3) .
O2 Na1 2.348(4) .
O2 Na2 2.427(3) 3_665
O2 H2A 0.83(3) .
O2 H2B 0.84(3) .

loop_
_geom_hbond_atom_site_label_D
_geom_hbond_atom_site_label_H
_geom_hbond_atom_site_label_A
_geom_hbond_distance_DH
_geom_hbond_distance_HA
_geom_hbond_distance_DA
_geom_hbond_angle_DHA
_geom_hbond_site_symmetry_A
O2 H2A N5 0.83(3) 2.24(3) 2.966(4) 147(3) 3_655
O1 H1A N12 0.84(4) 2.22(4) 2.925(4) 142(4) .
O1 H1B N8 0.72(3) 2.19(3) 2.833(4) 149(4) 1_565
O2 H2B N1 0.84(3) 2.08(3) 2.825(4) 148(3) 3_665
O2 H2B N2 0.84(3) 2.62(3) 3.099(4) 118(3) 3_665

loop_
_geom_torsion_atom_site_label_1
_geom_torsion_atom_site_label_2
_geom_torsion_atom_site_label_3
_geom_torsion_atom_site_label_4
_geom_torsion
_geom_torsion_site_symmetry_1
_geom_torsion_site_symmetry_4
C1 N4 N3 N2 0.5(4) . .
Na2 N4 N3 N2 -176.89(17) 1_545 .
C1 N4 N3 Na1 154.5(3) . .
Na2 N4 N3 Na1 -22.9(4) 1_545 .
C1 N4 N3 Na2 -110.4(2) . 3_665
Na2 N4 N3 Na2 72.2(2) 1_545 3_665
N4 N3 N2 N1 -0.4(4) . .
Na1 N3 N2 N1 -157.5(2) . .
Na2 N3 N2 N1 108.0(2) 3_665 .
N4 N3 N2 Na2 -174.07(19) . .
Na1 N3 N2 Na2 28.8(4) . .
Na2 N3 N2 Na2 -65.7(3) 3_665 .
N3 N2 N1 C1 0.0(3) . .
Na2 N2 N1 C1 175.86(17) . .
N2 N1 C1 N4 0.3(3) . .
N2 N1 C1 N5 179.2(3) . .
N3 N4 C1 N1 -0.5(4) . .
Na2 N1 C1 N1 176.67(19) 1_545 .
N3 N1 C1 N5 179.2(3) . .
Na2 N1 C1 N5 175.7(6) 1_545 .
N6 N5 C1 N1 8.6(4) . .
N6 N5 C1 N1 8.7(4) . .
C2 N11 N10 N9 0.5(4) . .
Na1 N11 N10 N9 -174.16(18) 2_655 .
C2 N11 N10 Na2 -155.5(2) . 2_645
Na1 N11 N10 Na2 29.9(4) 2_655 2_645
C2 N11 N10 Na1 104.3(2) . .
Na1 N11 N10 Na1 -70.4(2) 2_655 .
N11 N10 N9 N8 -0.5(4) . .
Na2 N10 N9 N8 157.1(2) 2_645 .
Na1 N10 N9 N8 -111.6(2) . .
N11 N10 N9 Na1 -174.3(2) . 2_645
Na2 N10 N9 Na1 -16.7(5) 2_645 2_645
Na1 N10 N9 Na1 74.6(3) . 2_645
N10 N9 N8 C2 0.3(3) . .
Na1 N9 N8 C2 176.10(17) 2_645 .
N10 N11 C2 N8 -0.3(3) . .
Na1 N11 C2 N8 174.04(18) 2_655 .
N10 N11 C2 N12 179.8(3) . .
Na1 N11 C2 N12 -5.8(5) 2_655 .
N9 N8 C2 N11 0.0(3) . .
N9 N8 C2 N12 179.9(3) . .
N13 N12 C2 N11 170.5(3) . .
N13 N12 C2 N8 -9.3(4) . .
Na2 O2 Na1 O1 178.98(11) 3_665 2_645
Na2 O2 Na1 N3 -6.92(9) 3_665 .
Na2 O2 Na1 N11 95.64(10) 3_665 2_645
Na2 O2 Na1 N9 -105.58(10) 3_665 2_655
Na2 O2 Na1 Na2 179.96(4) 3_665 2_645
N2 N3 Na1 O2 -99.4(3) . .
N4 N3 Na1 O2 108.1(3) . .
Na2 N3 Na1 O2 6.13(8) 3_665 .
N2 N3 Na1 O1 44.8(7) . 2_645
N4 N3 Na1 O1 -107.8(6) . 2_645
Na2 N3 Na1 O1 150.3(6) 3_665 2_645
N2 N3 Na1 N11 173.3(3) . 2_645
N4 N3 Na1 N11 20.8(3) . 2_645
Na2 N3 Na1 N11 -81.17(9) 3_665 2_645
N2 N3 Na1 N9 -15.5(3) . 2_655
N4 N3 Na1 N9 -168.1(3) . 2_655
Na2 N3 Na1 N9 90.01(9) 3_665 2_655
N2 N3 Na1 N10 74.8(2) . .
N4 N3 Na1 N10 -77.7(3) . .
Na2 N3 Na1 N10 -179.67(6) 3_665 .
N2 N3 Na1 Na2 -105.5(3) . 3_665
N4 N3 Na1 Na2 101.9(3) . 3_665
N2 N3 Na1 Na2 74.5(3) . 2_645
Na2 N3 Na1 Na2 179.96(4) 3_665 2_645
N9 N10 Na1 O1 -124.4(2) . 2_645
N11 N10 Na1 O1 122.5(2) . 2_645
Na2 N10 Na1 O1 -4.64(8) 2_645 2_645
N9 N10 Na1 N3 60.59(19) . .
N11 N10 Na1 N3 -52.4(2) . .
Na2 N10 Na1 N3 -179.61(7) 2_645 .
N9 N10 Na1 N11 -41.8(2) . 2_645
N11 N10 Na1 N11 -154.83(16) . 2_645
Na2 N10 Na1 N11 77.99(9) 2_645 2_645
N9 N10 Na1 N9 159.23(16) . 2_655
N11 N10 Na1 N9 46.2(2) . 2_655
Na2 N10 Na1 N9 -80.97(9) 2_645 2_655
N9 N10 Na1 Na2 60.2(2) . 3_665
N11 N10 Na1 Na2 -52.8(2) . 3_665
Na2 N10 Na1 Na2 -179.97(4) 2_645 3_665
N9 N10 Na1 Na2 -119.8(2) . 2_645
N11 N10 Na1 Na2 127.2(2) . 2_645
Na1 O1 Na2 O2 168.54(8) 2_655 3_665
Na1 O1 Na2 N10 -5.37(10) 2_655 2_655
Na1 O1 Na2 N4 -109.13(11) 2_655 1_565
Na1 O1 Na2 N2 92.20(11) 2_655 .
Na1 O1 Na2 Na1 174.88(5) 2_655 3_665
N3 N2 Na2 O1 -115.6(4) . .
N1 N2 Na2 O1 70.7(2) . .
N3 N2 Na2 O2 144.9(4) . 3_665
N1 N2 Na2 O2 -28.8(2) . 3_665
N3 N2 Na2 N10 -25.6(3) . 2_655
N1 N2 Na2 N10 160.7(2) . 2_655
N1 N2 Na2 N4 3.9(4) . 1_565
N3 N2 Na2 N3 61.8(4) . 3_665
N1 N2 Na2 N3 -111.9(2) . 3_665
N3 N2 Na2 Na1 105.3(4) . 3_665
N1 N2 Na2 Na1 -68.4(2) . 3_665
N3 N2 Na2 Na1 -73.8(4) . 2_655
N1 N2 Na2 Na1 112.5(2) . 2_655
